data_4104168
loop_
_publ_author_name
'Edwin Otten'
'Aurora A. Batinas'
'Auke Meetsma'
'Bart Hessen'

_publ_contact_author_address
;
  Crystal Structure Center, Chemical Physics,
  Zernike Institute for Advanced Materials,
  University of Groningen,
  Nijenborgh 4,
  NL-9747 AG Groningen, The Netherlands.     
;
_publ_contact_author_email A.Meetsma@rug.nl
_publ_contact_author_fax '+31 50 3634441'
_publ_contact_author_name
;
   Drs. A. Meetsma
;
_publ_contact_author_phone '+31 50 3634368'
_publ_section_title
;
 Versatile Coordination of Cyclopentadienyl-Arene Ligands and Its Role in
 Titanium-Catalyzed Ethylene Trimerization
;
_journal_name_full 'Journal of the American Chemical Society'
_journal_page_first 5298
_journal_page_last 5312
_journal_paper_doi 10.1021/ja810089f
_journal_volume 131
_journal_year 2009
_chemical_compound_source 'see text'
_chemical_formula_moiety 'C24 B F20, C18 H25 Ti'
_chemical_formula_sum 'C42 H25 B F20 Ti'
_chemical_formula_weight 968.31
_chemical_name_systematic ' ?'
_space_group_IT_number 14
_symmetry_cell_setting monoclinic
_symmetry_Int_Tables_number 14
_symmetry_space_group_name_Hall '-P 2ybc'
_symmetry_space_group_name_H-M 'P 1 21/c 1'
_atom_sites_solution_hydrogens geom
_atom_sites_solution_primary heavy
_atom_sites_solution_secondary direct
_audit_creation_date '2006-01-27  08:24:21'
_audit_creation_method
;
 PLATON <TABLE ACC> option    (version :: 110805)
 SHELXL97-2 & Manual Editing
;
_cell_angle_alpha 90
_cell_angle_beta 91.830(1)
_cell_angle_gamma 90
_cell_formula_units_Z 4
_cell_length_a 12.0159(9)
_cell_length_b 19.541(1)
_cell_length_c 15.977(1)
_cell_measurement_reflns_used 6331
_cell_measurement_temperature 100(1)
_cell_measurement_theta_max 27.93
_cell_measurement_theta_min 2.44
_cell_volume 3749.5(4)
_computing_cell_refinement 'SAINTPLUS, Version 6.02A, (Bruker, 2000)'
_computing_data_collection 'SMART, Version 5.624, (Bruker, 2001)'
_computing_data_reduction 'XPREP, Version 5.1/NT, (Bruker, 2000)'
_computing_molecular_graphics
;
 PLUTO (Meetsma, 2005)
 PLATON (Spek, 2003)
;
_computing_publication_material 'PLATON (Spek, 2003)'
_computing_structure_refinement 'SHELXL-97 (Sheldrick, 1997)'
_computing_structure_solution
;
 DIRDIF-99 (Beurskens et al., 1999)
;
_diffrn_ambient_temperature 100(1)
_diffrn_detector_area_resol_mean 66.06
_diffrn_measured_fraction_theta_full 0.999
_diffrn_measured_fraction_theta_max 0.999
_diffrn_measurement_device_type
;
  Bruker Smart Apex; CCD area detector
;
_diffrn_measurement_method '\f and \w scans'
_diffrn_radiation_detector
;
  CCD area-detector
;
_diffrn_radiation_monochromator 'parallel mounted graphite'
_diffrn_radiation_source 'fine focus sealed Siemens Mo tube '
_diffrn_radiation_type MoK\a
_diffrn_radiation_wavelength 0.71073
_diffrn_reflns_av_R_equivalents 0.0846
_diffrn_reflns_av_sigmaI/netI 0.0862
_diffrn_reflns_limit_h_max 14
_diffrn_reflns_limit_h_min -13
_diffrn_reflns_limit_k_max 23
_diffrn_reflns_limit_k_min -23
_diffrn_reflns_limit_l_max 19
_diffrn_reflns_limit_l_min -19
_diffrn_reflns_number 26584
_diffrn_reflns_reduction_process
;
 Intensity data were corrected for Lorentz and polarization
  effects, decay and absorption and reduced to F~o~^2^
  using SAINT (Bruker, 2000) and SADABS (Sheldrick, 2001)
;
_diffrn_reflns_theta_full 25.00
_diffrn_reflns_theta_max 25.03
_diffrn_reflns_theta_min 2.33
_diffrn_standards_decay_% 0
_diffrn_standards_number 0
_exptl_absorpt_coefficient_mu 0.362
_exptl_absorpt_correction_T_max 0.9510
_exptl_absorpt_correction_T_min 0.8689
_exptl_absorpt_correction_type multi-scan
_exptl_absorpt_process_details '(SADABS, Bruker, 2001))'
_exptl_crystal_colour orange
_exptl_crystal_density_diffrn 1.715
_exptl_crystal_density_method 'not measured'
_exptl_crystal_description block
_exptl_crystal_F_000 1936
_exptl_crystal_size_max 0.37
_exptl_crystal_size_mid 0.17
_exptl_crystal_size_min 0.14
_refine_diff_density_max 0.344
_refine_diff_density_min -0.546
_refine_diff_density_rms 0.073
_refine_ls_extinction_method none
_refine_ls_goodness_of_fit_ref 1.021
_refine_ls_hydrogen_treatment refall
_refine_ls_matrix_type full
_refine_ls_number_parameters 677
_refine_ls_number_reflns 6618
_refine_ls_number_restraints 0
_refine_ls_restrained_S_all 1.021
_refine_ls_R_factor_all 0.0954
_refine_ls_R_factor_gt 0.0505
_refine_ls_shift/su_max 0.000
_refine_ls_shift/su_mean 0.000
_refine_ls_structure_factor_coef Fsqd
_refine_ls_weighting_details 'calc w=1/[\s^2^(Fo^2^)+(0.0495P)^2^+0.6185P] where P=(Fo^2^+2Fc^2^)/3'
_refine_ls_weighting_scheme calc
_refine_ls_wR_factor_gt 0.1036
_refine_ls_wR_factor_ref 0.1181
_reflns_number_gt 4283
_reflns_number_total 6618
_reflns_threshold_expression I>2\s(I)
_cod_data_source_file ja810089f_si_003.cif
_cod_data_source_block Q1076
_cod_original_sg_symbol_H-M 'P 21/c'
_cod_database_code 4104168
_vrn_publ_code_frame_time_sec 10.0
_vrn_publ_code_meas_time_hour 8.0

loop_
_symmetry_equiv_pos_site_id
_symmetry_equiv_pos_as_xyz
1 x,y,z
2 -x,1/2+y,1/2-z
3 -x,-y,-z
4 x,1/2-y,1/2+z

loop_
_atom_site_aniso_label
_atom_site_aniso_U_11
_atom_site_aniso_U_22
_atom_site_aniso_U_33
_atom_site_aniso_U_23
_atom_site_aniso_U_13
_atom_site_aniso_U_12
F22 0.0199(13) 0.0263(13) 0.0214(11) 0.0048(9) -0.0043(9) -0.0110(10)
F23 0.0342(14) 0.0228(13) 0.0256(12) 0.0080(10) 0.0032(10) -0.0069(11)
F24 0.0337(15) 0.0357(14) 0.0210(12) 0.0132(10) -0.0059(10) 0.0045(11)
F25 0.0192(13) 0.0364(14) 0.0199(11) 0.0015(10) -0.0068(9) -0.0036(10)
F26 0.0134(12) 0.0228(12) 0.0187(11) -0.0017(9) -0.0028(9) -0.0036(10)
F28 0.0193(12) 0.0195(12) 0.0162(10) 0.0002(9) 0.0022(9) 0.0054(10)
F29 0.0178(13) 0.0337(14) 0.0256(12) -0.0056(10) 0.0051(10) 0.0042(10)
F210 0.0277(14) 0.0357(14) 0.0239(12) 0.0022(10) 0.0117(10) -0.0095(11)
F211 0.0332(14) 0.0213(12) 0.0241(12) 0.0077(10) 0.0035(10) -0.0049(10)
F212 0.0191(12) 0.0196(12) 0.0212(11) 0.0042(9) 0.0012(9) 0.0042(10)
F214 0.0142(12) 0.0221(12) 0.0248(11) -0.0050(9) 0.0052(9) -0.0056(10)
F215 0.0259(13) 0.0199(12) 0.0369(13) -0.0109(10) -0.0020(10) -0.0026(10)
F216 0.0340(15) 0.0392(15) 0.0273(12) -0.0162(11) 0.0025(10) 0.0093(11)
F217 0.0202(13) 0.0521(16) 0.0198(11) -0.0017(10) 0.0083(10) 0.0023(11)
F218 0.0183(12) 0.0288(13) 0.0223(11) 0.0026(10) 0.0043(9) -0.0082(10)
F220 0.0162(12) 0.0247(12) 0.0245(11) -0.0052(10) -0.0026(9) 0.0052(10)
F221 0.0166(13) 0.0379(14) 0.0277(12) 0.0004(10) -0.0077(10) 0.0057(11)
F222 0.0259(14) 0.0291(13) 0.0244(12) 0.0009(10) -0.0136(10) -0.0086(10)
F223 0.0353(15) 0.0190(12) 0.0236(12) -0.0061(10) -0.0104(10) -0.0031(10)
F224 0.0179(12) 0.0154(11) 0.0247(11) -0.0034(9) -0.0044(9) 0.0028(10)
C21 0.010(2) 0.018(2) 0.0114(17) -0.0029(15) 0.0028(15) 0.0008(16)
C22 0.016(2) 0.018(2) 0.0141(19) -0.0031(16) -0.0010(16) -0.0002(17)
C23 0.023(2) 0.016(2) 0.0174(19) 0.0000(16) 0.0046(17) -0.0025(18)
C24 0.020(2) 0.027(2) 0.0132(19) 0.0055(16) -0.0011(16) 0.0087(18)
C25 0.016(2) 0.022(2) 0.0150(19) -0.0023(16) -0.0028(16) 0.0067(17)
C26 0.019(2) 0.015(2) 0.0152(18) -0.0007(16) 0.0046(16) -0.0031(17)
C27 0.011(2) 0.0128(19) 0.0121(18) -0.0050(15) -0.0020(15) -0.0019(16)
C28 0.017(2) 0.014(2) 0.0115(17) -0.0023(16) -0.0048(15) -0.0001(17)
C29 0.012(2) 0.022(2) 0.0142(18) -0.0074(16) -0.0014(15) 0.0016(17)
C210 0.016(2) 0.024(2) 0.0131(18) -0.0033(17) 0.0033(16) -0.0119(18)
C211 0.023(2) 0.013(2) 0.0133(18) 0.0004(16) -0.0016(16) -0.0038(17)
C212 0.011(2) 0.014(2) 0.0131(18) -0.0036(15) -0.0010(15) 0.0030(16)
C213 0.010(2) 0.018(2) 0.0103(17) -0.0014(15) -0.0036(15) 0.0012(16)
C214 0.009(2) 0.022(2) 0.0130(18) -0.0029(16) 0.0006(15) 0.0053(17)
C215 0.011(2) 0.022(2) 0.021(2) -0.0046(17) -0.0047(16) -0.0032(17)
C216 0.020(2) 0.023(2) 0.0147(19) -0.0113(17) -0.0020(16) 0.0091(19)
C217 0.013(2) 0.037(3) 0.0124(18) 0.0013(17) 0.0010(16) 0.0055(19)
C218 0.015(2) 0.020(2) 0.0139(18) -0.0007(16) -0.0018(16) -0.0015(17)
C219 0.014(2) 0.017(2) 0.0114(17) 0.0059(15) 0.0001(15) -0.0034(16)
C220 0.013(2) 0.013(2) 0.0178(19) -0.0004(15) 0.0003(16) -0.0016(16)
C221 0.014(2) 0.023(2) 0.0182(19) 0.0051(17) 0.0007(16) 0.0027(18)
C223 0.025(2) 0.012(2) 0.0123(18) -0.0006(15) 0.0004(16) -0.0033(17)
C224 0.013(2) 0.016(2) 0.0147(18) 0.0035(15) -0.0005(16) -0.0011(16)
C228 0.014(2) 0.021(2) 0.0159(19) 0.0049(16) -0.0091(16) -0.0100(18)
B2 0.009(2) 0.018(2) 0.015(2) -0.0027(17) 0.0010(17) -0.0027(19)
Ti1 0.0148(4) 0.0218(4) 0.0206(3) -0.0001(3) 0.0026(3) -0.0007(3)
C11 0.020(2) 0.028(2) 0.021(2) 0.0039(18) 0.0060(18) -0.004(2)
C12 0.022(3) 0.044(3) 0.024(2) -0.001(2) 0.011(2) -0.007(2)
C13 0.026(3) 0.031(3) 0.039(3) -0.003(2) 0.016(2) -0.003(2)
C14 0.009(2) 0.031(3) 0.037(3) 0.005(2) -0.0009(19) -0.0064(19)
C15 0.014(2) 0.024(2) 0.025(2) 0.0037(17) 0.0047(17) -0.0074(18)
C16 0.016(2) 0.023(2) 0.021(2) 0.0020(17) 0.0014(16) -0.0057(18)
C17 0.023(3) 0.021(2) 0.023(2) 0.0020(19) 0.001(2) -0.008(2)
C18 0.028(3) 0.031(3) 0.031(3) 0.001(2) -0.006(2) -0.012(2)
C19 0.014(2) 0.023(2) 0.0165(19) -0.0043(16) 0.0025(16) -0.0006(17)
C110 0.015(2) 0.020(2) 0.019(2) -0.0004(17) 0.0062(17) 0.0001(17)
C111 0.015(2) 0.020(2) 0.026(2) -0.0071(17) 0.0084(17) -0.0003(18)
C112 0.018(2) 0.022(2) 0.0163(19) 0.0027(17) 0.0054(17) -0.0023(19)
C113 0.026(2) 0.028(2) 0.0158(19) -0.0009(17) 0.0031(17) -0.0030(19)
C114 0.021(2) 0.029(2) 0.015(2) -0.0014(17) -0.0042(18) -0.0003(19)
C115 0.017(2) 0.022(2) 0.041(3) -0.005(2) -0.003(2) -0.004(2)
C116 0.043(3) 0.028(3) 0.034(3) 0.012(2) -0.017(3) -0.005(2)
C117 0.031(3) 0.042(3) 0.028(3) -0.013(2) 0.007(2) -0.013(3)
C118 0.033(3) 0.033(3) 0.052(3) 0.004(3) 0.012(3) 0.003(2)

loop_
_atom_site_label
_atom_site_type_symbol
_atom_site_thermal_displace_type
_atom_site_fract_x
_atom_site_fract_y
_atom_site_fract_z
_atom_site_occupancy
_atom_site_U_iso_or_equiv
Ti1 Ti Uani 0.00006(6) 0.62639(3) 0.24919(4) 1.000 0.0190(2)
C11 C Uani -0.0209(3) 0.5310(2) 0.3374(2) 1.000 0.0229(12)
C12 C Uani -0.0744(3) 0.5864(2) 0.3764(3) 1.000 0.0298(16)
C13 C Uani -0.1628(4) 0.6063(2) 0.3240(3) 1.000 0.0317(17)
C14 C Uani -0.1665(3) 0.5639(2) 0.2532(3) 1.000 0.0257(16)
C15 C Uani -0.0782(3) 0.51655(19) 0.2610(2) 1.000 0.0209(12)
C16 C Uani -0.0284(3) 0.47472(19) 0.1886(2) 1.000 0.0200(12)
C17 C Uani 0.0342(4) 0.4120(2) 0.2200(3) 1.000 0.0223(14)
C18 C Uani -0.1180(4) 0.4536(3) 0.1244(3) 1.000 0.0302(17)
C19 C Uani 0.0480(3) 0.53156(19) 0.1558(2) 1.000 0.0178(11)
C110 C Uani 0.1494(3) 0.54756(19) 0.1981(2) 1.000 0.0179(12)
C111 C Uani 0.2067(3) 0.60876(19) 0.1838(2) 1.000 0.0202(12)
C112 C Uani 0.1597(3) 0.6551(2) 0.1276(2) 1.000 0.0187(11)
C113 C Uani 0.0613(3) 0.6426(2) 0.0834(2) 1.000 0.0232(11)
C114 C Uani 0.0044(3) 0.5808(2) 0.0992(2) 1.000 0.0218(12)
C115 C Uani 0.3164(3) 0.6228(2) 0.2293(3) 1.000 0.0268(14)
C116 C Uani 0.0158(5) 0.6923(3) 0.0195(3) 1.000 0.0354(17)
C117 C Uani 0.1041(4) 0.6796(3) 0.3376(3) 1.000 0.0335(17)
C118 C Uani -0.0917(4) 0.7138(3) 0.2084(4) 1.000 0.0391(17)
H11 H Uiso 0.042(3) 0.505(2) 0.360(2) 1.000 0.040(13)
H12 H Uiso -0.054(4) 0.604(2) 0.436(3) 1.000 0.057(14)
H13 H Uiso -0.212(3) 0.640(2) 0.334(3) 1.000 0.041(14)
H14 H Uiso -0.214(3) 0.5692(18) 0.207(2) 1.000 0.019(10)
H17 H Uiso -0.018(3) 0.3802(18) 0.237(2) 1.000 0.017(10)
H17' H Uiso 0.086(3) 0.4184(19) 0.269(2) 1.000 0.032(11)
H17" H Uiso 0.072(4) 0.396(2) 0.175(3) 1.000 0.051(15)
H18 H Uiso -0.081(3) 0.4330(19) 0.071(2) 1.000 0.030(11)
H18' H Uiso -0.164(3) 0.491(2) 0.108(2) 1.000 0.038(13)
H18" H Uiso -0.157(4) 0.414(2) 0.142(3) 1.000 0.060(15)
H110 H Uiso 0.175(3) 0.5140(17) 0.238(2) 1.000 0.012(9)
H112 H Uiso 0.198(3) 0.694(2) 0.117(2) 1.000 0.035(12)
H114 H Uiso -0.066(3) 0.5762(19) 0.072(2) 1.000 0.031(11)
H115 H Uiso 0.373(4) 0.635(2) 0.183(3) 1.000 0.045(13)
H115' H Uiso 0.336(3) 0.580(2) 0.270(2) 1.000 0.040(12)
H115" H Uiso 0.309(3) 0.663(2) 0.263(2) 1.000 0.028(11)
H116 H Uiso 0.020(4) 0.742(2) 0.045(3) 1.000 0.058(14)
H116' H Uiso -0.057(4) 0.6827(19) 0.003(2) 1.000 0.029(12)
H116" H Uiso 0.060(4) 0.690(2) -0.031(3) 1.000 0.060(16)
H117 H Uiso 0.138(4) 0.716(2) 0.304(3) 1.000 0.063(16)
H117' H Uiso 0.157(4) 0.649(2) 0.366(3) 1.000 0.052(15)
H117" H Uiso 0.048(4) 0.703(2) 0.365(3) 1.000 0.061(16)
H118 H Uiso -0.119(4) 0.725(2) 0.257(3) 1.000 0.054(16)
H118' H Uiso -0.145(4) 0.697(2) 0.166(3) 1.000 0.051(15)
H118" H Uiso -0.036(4) 0.745(2) 0.185(3) 1.000 0.061(16)
F22 F Uani 0.60679(17) 0.49486(10) 0.20341(12) 1.000 0.0226(7)
F23 F Uani 0.52554(18) 0.57496(11) 0.08462(12) 1.000 0.0275(8)
F24 F Uani 0.32817(18) 0.54495(11) 0.00297(12) 1.000 0.0303(8)
F25 F Uani 0.21519(17) 0.42942(11) 0.04565(12) 1.000 0.0253(7)
F26 F Uani 0.29305(16) 0.34827(10) 0.16825(11) 1.000 0.0184(7)
F28 F Uani 0.28873(16) 0.43408(10) 0.31654(11) 1.000 0.0183(7)
F29 F Uani 0.15496(17) 0.39332(11) 0.43482(12) 1.000 0.0256(8)
F210 F Uani 0.20406(18) 0.27982(11) 0.52947(12) 1.000 0.0289(8)
F211 F Uani 0.38897(18) 0.20484(10) 0.49573(12) 1.000 0.0262(7)
F212 F Uani 0.52634(17) 0.24515(10) 0.37670(12) 1.000 0.0200(7)
F214 F Uani 0.37740(16) 0.22097(10) 0.24099(12) 1.000 0.0203(7)
F215 F Uani 0.42383(18) 0.12637(10) 0.13129(13) 1.000 0.0276(7)
F216 F Uani 0.59372(19) 0.14281(11) 0.02387(13) 1.000 0.0335(8)
F217 F Uani 0.71476(18) 0.26176(12) 0.02820(12) 1.000 0.0305(8)
F218 F Uani 0.67134(17) 0.35804(10) 0.14102(12) 1.000 0.0231(7)
F220 F Uani 0.73599(16) 0.29525(10) 0.29132(12) 1.000 0.0219(7)
F221 F Uani 0.89220(17) 0.34086(11) 0.39706(13) 1.000 0.0276(8)
F222 F Uani 0.85951(18) 0.45534(10) 0.49072(12) 1.000 0.0268(8)
F223 F Uani 0.66368(18) 0.52552(10) 0.47259(12) 1.000 0.0262(8)
F224 F Uani 0.50460(17) 0.48190(9) 0.36370(12) 1.000 0.0194(7)
C21 C Uani 0.4532(3) 0.41748(18) 0.1947(2) 1.000 0.0131(11)
C22 C Uani 0.5077(3) 0.47557(18) 0.1683(2) 1.000 0.0161(11)
C23 C Uani 0.4676(3) 0.51813(18) 0.1050(2) 1.000 0.0187(11)
C24 C Uani 0.3686(3) 0.50344(19) 0.0640(2) 1.000 0.0201(11)
C25 C Uani 0.3114(3) 0.44546(19) 0.0861(2) 1.000 0.0177(11)
C26 C Uani 0.3540(3) 0.40463(18) 0.1502(2) 1.000 0.0163(11)
C27 C Uani 0.4123(3) 0.34013(17) 0.3368(2) 1.000 0.0120(11)
C28 C Uani 0.3179(3) 0.37595(18) 0.3579(2) 1.000 0.0143(11)
C29 C Uani 0.2476(3) 0.35633(19) 0.4204(2) 1.000 0.0161(11)
C210 C Uani 0.2712(3) 0.29957(19) 0.4675(2) 1.000 0.0176(11)
C211 C Uani 0.3654(3) 0.26188(18) 0.4511(2) 1.000 0.0165(11)
C212 C Uani 0.4338(3) 0.28357(17) 0.3883(2) 1.000 0.0127(11)
C213 C Uani 0.5265(3) 0.29464(18) 0.20061(19) 1.000 0.0129(11)
C214 C Uani 0.4655(3) 0.23467(18) 0.1915(2) 1.000 0.0147(11)
C215 C Uani 0.4862(3) 0.18389(18) 0.1341(2) 1.000 0.0181(12)
C216 C Uani 0.5710(3) 0.19246(19) 0.0797(2) 1.000 0.0193(11)
C217 C Uani 0.6322(3) 0.2515(2) 0.0826(2) 1.000 0.0208(13)
C218 C Uani 0.6093(3) 0.30034(18) 0.1420(2) 1.000 0.0164(11)
C219 C Uani 0.6114(3) 0.38709(18) 0.3198(2) 1.000 0.0141(11)
C220 C Uani 0.7124(3) 0.35426(18) 0.3326(2) 1.000 0.0146(11)
C221 C Uani 0.7959(3) 0.37680(19) 0.3877(2) 1.000 0.0184(11)
C223 C Uani 0.6819(3) 0.46984(18) 0.4252(2) 1.000 0.0164(11)
C224 C Uani 0.6014(3) 0.44565(18) 0.3693(2) 1.000 0.0146(11)
C228 C Uani 0.7802(3) 0.43473(19) 0.4343(2) 1.000 0.0172(11)
B2 B Uani 0.5010(3) 0.3598(2) 0.2636(2) 1.000 0.0140(12)

loop_
_atom_type_symbol
_atom_type_description
_atom_type_scat_dispersion_real
_atom_type_scat_dispersion_imag
_atom_type_scat_source
Ti Ti 0.2776 0.4457 'International Tables Vol C Tables 4.2.6.8 and 6.1.1.4'
F F 0.0171 0.0103 'International Tables Vol C Tables 4.2.6.8 and 6.1.1.4'
B B 0.0013 0.0007 'International Tables Vol C Tables 4.2.6.8 and 6.1.1.4'
H H 0.0000 0.0000 'International Tables Vol C Tables 4.2.6.8 and 6.1.1.4'
C C 0.0033 0.0016 'International Tables Vol C Tables 4.2.6.8 and 6.1.1.4'

loop_
_geom_angle_atom_site_label_1
_geom_angle_atom_site_label_2
_geom_angle_atom_site_label_3
_geom_angle
_geom_angle_publ_flag
C13 Ti1 C15 57.82(13) yes
C13 Ti1 C19 113.35(13) yes
C13 Ti1 C110 132.32(13) yes
C13 Ti1 C117 102.97(17) yes
C13 Ti1 C118 81.86(18) yes
C14 Ti1 C15 34.92(13) yes
C14 Ti1 C19 80.85(13) yes
C14 Ti1 C110 107.90(13) yes
C14 Ti1 C117 136.02(18) yes
C14 Ti1 C118 89.54(17) yes
C15 Ti1 C19 57.54(12) yes
C15 Ti1 C110 76.05(12) yes
C15 Ti1 C117 128.34(17) yes
C15 Ti1 C118 123.59(17) yes
C19 Ti1 C110 32.85(11) yes
C11 Ti1 C12 34.75(13) yes
C11 Ti1 C13 57.22(14) yes
C11 Ti1 C14 57.61(14) yes
C11 Ti1 C15 34.87(12) yes
C11 Ti1 C19 78.36(12) yes
C11 Ti1 C110 78.52(12) yes
C11 Ti1 C117 93.52(17) yes
C11 Ti1 C118 139.08(17) yes
C12 Ti1 C13 34.05(15) yes
C12 Ti1 C14 57.41(15) yes
C12 Ti1 C15 57.97(13) yes
C12 Ti1 C19 111.88(13) yes
C12 Ti1 C110 111.53(12) yes
C12 Ti1 C117 79.77(17) yes
C12 Ti1 C118 108.70(18) yes
C13 Ti1 C14 34.66(15) yes
C19 Ti1 C117 128.84(17) yes
C19 Ti1 C118 123.31(19) yes
C110 Ti1 C117 95.99(16) yes
C110 Ti1 C118 139.47(18) yes
C117 Ti1 C118 95.7(2) yes
C22 C21 C26 113.5(3) no
C22 C21 B2 126.9(3) yes
C26 C21 B2 119.2(3) yes
C21 C22 C23 124.0(3) no
F22 C22 C23 114.6(3) yes
F22 C22 C21 121.4(3) yes
F23 C23 C24 120.1(3) yes
F23 C23 C22 119.9(3) yes
C22 C23 C24 120.0(3) no
F24 C24 C23 120.5(3) yes
F24 C24 C25 120.6(3) yes
C23 C24 C25 118.9(3) no
F25 C25 C26 120.9(3) yes
C24 C25 C26 119.2(3) no
F25 C25 C24 119.8(3) yes
C21 C26 C25 124.4(3) no
F26 C26 C21 119.8(3) yes
F26 C26 C25 115.8(3) yes
C212 C27 B2 119.3(3) yes
C28 C27 B2 127.4(3) yes
C28 C27 C212 113.2(3) no
F28 C28 C29 115.5(3) yes
C27 C28 C29 124.1(3) no
F28 C28 C27 120.4(3) yes
F29 C29 C28 120.0(3) yes
F29 C29 C210 119.9(3) yes
C28 C29 C210 120.2(3) no
F210 C210 C211 119.8(3) yes
C29 C210 C211 119.0(3) no
F210 C210 C29 121.1(3) yes
F211 C211 C210 120.0(3) yes
Ti1 C11 C12 73.5(2) yes
Ti1 C11 C15 72.5(2) yes
C12 C11 C15 108.6(3) no
F211 C211 C212 121.1(3) yes
C210 C211 C212 118.9(3) no
Ti1 C12 C11 71.7(2) yes
F212 C212 C27 119.6(3) yes
F212 C212 C211 115.9(3) yes
C27 C212 C211 124.5(3) no
C11 C12 C13 107.4(4) no
Ti1 C12 C13 72.2(3) yes
C214 C213 B2 127.3(3) yes
C214 C213 C218 112.6(3) no
Ti1 C13 C12 73.8(3) yes
Ti1 C13 C14 72.2(2) yes
C12 C13 C14 109.0(4) no
C218 C213 B2 119.8(3) yes
Ti1 C14 C13 73.1(2) yes
Ti1 C14 C15 72.8(2) yes
F214 C214 C213 121.4(3) yes
F214 C214 C215 113.8(3) yes
C213 C214 C215 124.9(3) no
C13 C14 C15 108.2(4) no
F215 C215 C214 120.6(3) yes
C214 C215 C216 119.2(3) no
C14 C15 C16 125.9(3) no
F215 C215 C216 120.2(3) yes
Ti1 C15 C11 72.6(2) yes
Ti1 C15 C14 72.3(2) yes
Ti1 C15 C16 104.8(2) yes
C11 C15 C14 106.9(3) no
C11 C15 C16 124.1(3) no
F216 C216 C215 120.1(3) yes
C15 C16 C17 112.2(3) no
C15 C16 C18 111.4(3) no
C15 C16 C19 97.0(3) no
C17 C16 C18 109.7(4) no
C17 C16 C19 113.6(3) no
C18 C16 C19 112.5(3) no
F216 C216 C217 120.5(3) yes
C215 C216 C217 119.4(3) no
F217 C217 C216 120.5(3) yes
C216 C217 C218 119.2(3) no
F217 C217 C218 120.3(3) yes
F218 C218 C213 118.7(3) yes
F218 C218 C217 116.5(3) yes
C213 C218 C217 124.7(3) no
Ti1 C19 C110 76.0(2) yes
Ti1 C19 C114 77.6(2) yes
Ti1 C19 C16 100.5(2) yes
C220 C219 C224 112.8(3) no
C220 C219 B2 127.7(3) yes
C224 C219 B2 119.1(3) yes
C16 C19 C114 119.7(3) no
C110 C19 C114 117.0(3) no
C16 C19 C110 120.8(3) no
C219 C220 C221 124.1(3) no
F220 C220 C219 121.1(3) yes
F220 C220 C221 114.8(3) yes
F221 C221 C220 120.2(3) yes
F221 C221 C228 119.9(3) yes
C220 C221 C228 119.9(3) no
C224 C223 C228 118.8(3) no
F223 C223 C224 121.2(3) yes
F223 C223 C228 120.0(3) yes
F224 C224 C223 116.4(3) yes
F224 C224 C219 118.5(3) yes
C219 C224 C223 125.1(3) no
F222 C228 C221 120.1(3) yes
F222 C228 C223 120.6(3) yes
C221 C228 C223 119.3(3) no
Ti1 C110 C19 71.2(2) yes
C19 C110 C111 122.2(3) no
Ti1 C110 C111 83.7(2) yes
Ti1 C11 H11 123(2) no
C112 C111 C115 121.7(3) no
C15 C11 H11 125(2) no
C110 C111 C112 118.2(3) no
C110 C111 C115 120.1(3) no
C12 C11 H11 127(2) no
Ti1 C12 H12 126(2) no
C11 C12 H12 124(2) no
C13 C12 H12 128(2) no
C111 C112 C113 122.8(4) no
C112 C113 C116 121.5(4) no
C114 C113 C116 120.4(4) no
C112 C113 C114 118.1(3) no
Ti1 C13 H13 122(3) no
C12 C13 H13 126(3) no
C14 C13 H13 125(3) no
C19 C114 C113 121.7(3) no
C13 C14 H14 126(2) no
C15 C14 H14 126(2) no
Ti1 C14 H14 115(2) no
C16 C17 H17' 117(2) no
H17 C17 H17" 111(3) no
C16 C17 H17" 106(3) no
H17 C17 H17' 105(3) no
C16 C17 H17 108(2) no
H17' C17 H17" 110(4) no
C16 C18 H18' 112(2) no
C16 C18 H18" 112(3) no
C16 C18 H18 110.0(19) no
H18 C18 H18" 99(3) no
H18' C18 H18" 115(4) no
H18 C18 H18' 109(3) no
C111 C110 H110 123(2) no
C19 C110 H110 115(2) no
Ti1 C110 H110 115(2) no
C113 C112 H112 119(2) no
C111 C112 H112 118(2) no
C19 C114 H114 123(2) no
C113 C114 H114 116(2) no
C111 C115 H115' 108.6(19) no
C111 C115 H115 106(3) no
H115' C115 H115" 109(3) no
H115' C115 H115 118(3) no
H115" C115 H115 107(3) no
C111 C115 H115" 109(2) no
C113 C116 H116' 113(2) no
C113 C116 H116" 110(3) no
H116" C116 H116 110(3) no
H116' C116 H116 109(4) no
C113 C116 H116 109(3) no
H116' C116 H116" 107(4) no
H117' C117 H117" 124(4) no
Ti1 C117 H117 104(3) no
H117' C117 H117 115(4) no
H117" C117 H117 103(4) no
Ti1 C117 H117" 98(3) no
Ti1 C117 H117' 112(3) no
Ti1 C118 H118' 105(2) no
Ti1 C118 H118 98(3) no
H118' C118 H118" 113(4) no
H118' C118 H118 116(4) no
H118" C118 H118 117(4) no
Ti1 C118 H118" 105(3) no
C27 B2 C219 102.3(2) yes
C213 B2 C219 114.4(3) yes
C21 B2 C27 114.1(3) yes
C21 B2 C213 100.7(2) yes
C21 B2 C219 113.1(3) yes
C27 B2 C213 112.8(3) yes

loop_
_geom_bond_atom_site_label_1
_geom_bond_atom_site_label_2
_geom_bond_distance
_geom_bond_publ_flag
Ti1 C19 2.459(4) yes
Ti1 C110 2.521(4) yes
Ti1 C11 2.355(4) yes
Ti1 C12 2.379(5) yes
Ti1 C13 2.358(5) yes
Ti1 C14 2.347(4) yes
Ti1 C15 2.353(4) yes
Ti1 C118 2.124(6) yes
Ti1 C117 2.128(5) yes
F22 C22 1.353(4) yes
F23 C23 1.356(4) yes
F24 C24 1.347(4) yes
F25 C25 1.343(4) yes
F26 C26 1.359(4) yes
F28 C28 1.355(4) yes
F29 C29 1.353(4) yes
F210 C210 1.353(4) yes
F211 C211 1.348(4) yes
F212 C212 1.359(4) yes
F214 C214 1.368(4) yes
F215 C215 1.351(4) yes
F216 C216 1.352(4) yes
F217 C217 1.355(4) yes
F218 C218 1.352(4) yes
F220 C220 1.363(4) yes
F221 C221 1.358(4) yes
F222 C228 1.352(4) yes
F223 C223 1.348(4) yes
F224 C224 1.362(4) yes
C21 C22 1.383(5) no
C21 C26 1.391(5) no
C21 B2 1.665(5) yes
C22 C23 1.384(5) no
C23 C24 1.370(5) no
C24 C25 1.377(5) no
C25 C26 1.384(5) no
C27 B2 1.653(5) yes
C27 C212 1.397(5) no
C27 C28 1.384(5) no
C28 C29 1.383(5) no
C29 C210 1.365(5) no
C210 C211 1.383(5) no
C211 C212 1.384(5) no
C11 C15 1.411(5) no
C11 C12 1.414(5) no
C12 C13 1.387(6) no
C213 C214 1.387(5) no
C213 C218 1.392(5) no
C13 C14 1.402(6) no
C213 B2 1.658(5) yes
C14 C15 1.410(5) no
C214 C215 1.379(5) no
C15 C16 1.552(5) no
C215 C216 1.371(5) no
C216 C217 1.368(5) no
C16 C19 1.543(5) no
C16 C17 1.515(6) no
C16 C18 1.520(6) no
C217 C218 1.380(5) no
C19 C110 1.409(5) no
C219 C220 1.382(5) no
C219 C224 1.398(5) no
C219 B2 1.666(5) yes
C19 C114 1.410(5) no
C220 C221 1.385(5) no
C221 C228 1.371(5) no
C223 C228 1.370(5) no
C223 C224 1.379(5) no
C110 C111 1.402(5) no
C111 C112 1.383(5) no
C111 C115 1.510(5) no
C11 H11 0.97(4) no
C12 H12 1.04(5) no
C112 C113 1.380(5) no
C113 C114 1.414(5) no
C113 C116 1.500(6) no
C13 H13 0.90(4) no
C14 H14 0.92(3) no
C17 H17 0.93(4) no
C17 H17' 0.99(3) no
C17 H17" 0.92(5) no
C18 H18 1.05(3) no
C18 H18' 0.95(4) no
C18 H18" 0.95(4) no
C110 H110 0.96(3) no
C112 H112 0.91(4) no
C114 H114 0.94(4) no
C115 H115' 1.08(4) no
C115 H115" 0.96(4) no
C115 H115 1.05(5) no
C116 H116' 0.93(5) no
C116 H116" 0.98(5) no
C116 H116 1.05(4) no
C117 H117' 0.97(5) no
C117 H117" 0.94(5) no
C117 H117 0.99(4) no
C118 H118' 0.97(5) no
C118 H118" 0.99(5) no
C118 H118 0.88(5) no

loop_
_geom_contact_atom_site_label_1
_geom_contact_atom_site_label_2
_geom_contact_distance
_geom_contact_site_symmetry_2
_geom_contact_publ_flag
Ti1 C116 3.900(5) . no
Ti1 H112 3.49(4) . no
F22 F224 2.886(3) . no
F22 C14 3.120(4) 1_655 no
F22 F218 2.965(3) . no
F22 C224 2.822(4) . no
F22 C219 2.809(4) . no
F22 F23 2.624(3) . no
F23 F24 2.734(3) . no
F23 F211 3.038(3) 2_655 no
F23 C24 3.130(4) 3_665 no
F23 F22 2.624(3) . no
F24 F25 2.732(3) . no
F24 C23 3.285(4) 3_665 no
F24 F23 2.734(3) . no
F24 C18 3.192(5) 3_565 no
F24 F218 2.981(3) 3_665 no
F25 C19 3.368(4) . no
F25 F26 2.666(3) . no
F25 F24 2.732(3) . no
F26 F28 2.904(3) . no
F26 C28 3.083(4) . no
F26 C214 3.051(4) . no
F26 F25 2.666(3) . no
F26 C213 3.024(4) . no
F26 F214 2.914(3) . no
F26 C27 3.014(4) . no
F28 C110 3.332(4) . no
F28 C26 2.854(4) . no
F28 F29 2.643(3) . no
F28 F224 2.836(3) . no
F28 C21 2.837(4) . no
F28 F26 2.904(3) . no
F29 F223 3.041(3) 3_666 no
F29 F210 2.738(3) . no
F29 C12 3.221(5) 3_566 no
F29 F28 2.643(3) . no
F22 H14 2.60(4) 1_655 no
F23 H115 2.72(5) . no
F24 H18' 2.70(3) 3_565 no
F25 H114 2.56(3) 3_565 no
F25 H17" 2.81(5) . no
F26 H17" 2.82(5) . no
F28 H110 2.40(3) . no
F28 H17' 2.55(4) . no
F29 H17' 2.79(3) . no
F29 H12 2.43(5) 3_566 no
F29 H11 2.82(4) . no
F210 C116 3.223(6) 2_545 no
F210 F211 2.730(3) . no
F210 C13 3.279(5) 3_566 no
F210 F29 2.738(3) . no
F211 C217 3.307(4) 4_555 no
F211 F212 2.676(3) . no
F211 F23 3.038(3) 2_645 no
F211 F210 2.730(3) . no
F211 C215 3.289(4) 4_555 no
F211 C216 3.229(4) 4_555 no
F211 C26 3.303(4) 4_555 no
F212 C220 3.185(4) . no
F212 F214 2.807(3) . no
F212 F220 3.064(3) . no
F212 F211 2.676(3) . no
F212 C219 3.102(4) . no
F212 C214 3.032(4) . no
F212 C213 2.975(4) . no
F214 F212 2.807(3) . no
F214 F215 2.620(3) . no
F214 C212 2.719(4) . no
F214 F26 2.914(3) . no
F214 C27 2.811(4) . no
F215 F214 2.620(3) . no
F215 F223 2.763(3) 2_645 no
F215 F224 2.952(3) 2_645 no
F215 F216 2.728(3) . no
F215 C13 3.263(5) 2_545 no
F216 C212 3.192(4) 4_554 no
F216 C219 3.326(4) 4_554 no
F216 F217 2.742(3) . no
F216 C228 3.094(4) 4_554 no
F216 F215 2.728(3) . no
F216 C223 2.926(4) 4_554 no
F216 C224 3.018(4) 4_554 no
F216 C221 3.335(4) 4_554 no
F217 F218 2.669(3) . no
F217 C112 3.369(4) 3_665 no
F217 F216 2.742(3) . no
F218 F220 2.785(3) . no
F218 C22 3.064(4) . no
F218 C21 3.016(4) . no
F218 F217 2.669(3) . no
F218 C219 3.022(4) . no
F218 F22 2.965(3) . no
F218 C220 3.086(4) . no
F218 F24 2.981(3) 3_665 no
F218 C18 3.164(6) 1_655 no
F220 C213 2.864(4) . no
F220 F221 2.640(3) . no
F220 C218 2.791(4) . no
F220 F212 3.064(3) . no
F220 C112 3.263(4) 2_645 no
F220 F218 2.785(3) . no
F221 C116 3.366(6) 2_645 no
F221 F222 2.727(3) . no
F221 F220 2.640(3) . no
F222 C11 3.322(4) 3_666 no
F222 F223 2.731(3) . no
F222 F221 2.727(3) . no
F222 C11 3.237(4) 1_655 no
F222 C12 3.259(5) 1_655 no
F223 F222 2.731(3) . no
F223 F224 2.682(3) . no
F223 C28 3.325(4) 3_666 no
F223 F215 2.763(3) 2_655 no
F223 C29 3.045(4) 3_666 no
F223 F29 3.041(3) 3_666 no
F224 F22 2.886(3) . no
F224 C28 3.052(4) . no
F224 C21 3.025(4) . no
F224 F28 2.836(3) . no
F224 F223 2.682(3) . no
F224 F215 2.952(3) 2_655 no
F224 C27 3.010(4) . no
F224 C22 3.126(4) . no
F210 H116' 2.63(4) 2_545 no
F210 H13 2.69(5) 3_566 no
F212 H115 2.66(4) 2_645 no
F214 H13 2.78(4) 2_545 no
F215 H13 2.64(4) 2_545 no
F217 H112 2.72(3) 3_665 no
F217 H116" 2.87(5) 3_665 no
F218 H18" 2.33(5) 1_655 no
F220 H117 2.68(5) 2_645 no
F220 H115" 2.77(4) 2_645 no
F220 H112 2.57(4) 2_645 no
F221 H116 2.38(4) 2_645 no
F222 H11 2.74(3) 3_666 no
F222 H12 2.83(5) 3_666 no
C11 C13 2.257(6) . no
C11 F222 3.237(4) 1_455 no
C11 C19 3.043(5) . no
C11 C14 2.266(5) . no
C11 F222 3.322(4) 3_666 no
C11 C228 3.447(5) 1_455 no
C11 C110 3.088(5) . no
C11 C16 2.618(5) . no
C11 C117 3.269(7) . no
C12 C117 2.896(6) . no
C12 F222 3.259(5) 1_455 no
C12 C228 3.577(5) 1_455 no
C12 C15 2.293(6) . no
C12 F29 3.221(5) 3_566 no
C12 C14 2.270(6) . no
C13 F215 3.263(5) 2_555 no
C13 C118 2.942(7) . no
C13 C15 2.278(6) . no
C13 F210 3.279(5) 3_566 no
C13 C117 3.513(7) . no
C13 C11 2.257(6) . no
C14 C11 2.266(5) . no
C14 F22 3.120(4) 1_455 no
C14 C12 2.270(6) . no
C14 C118 3.153(7) . no
C14 C16 2.639(5) . no
C14 C114 3.272(5) . no
C14 C19 3.118(5) . no
C15 C114 3.067(5) . no
C15 C12 2.293(6) . no
C15 C110 3.005(5) . no
C15 C13 2.278(6) . no
C15 C19 2.318(5) . no
C18 F218 3.164(6) 1_455 no
C18 F24 3.192(5) 3_565 no
C19 F25 3.368(4) . no
C19 C111 2.461(5) . no
C19 C11 3.043(5) . no
C19 C15 2.318(5) . no
C19 C14 3.118(5) . no
C21 F224 3.025(4) . no
C21 F28 2.837(4) . no
C21 F218 3.016(4) . no
C22 C224 3.419(5) . no
C22 F224 3.126(4) . no
C22 F218 3.064(4) . no
C23 C115 3.415(5) . no
C23 C23 3.540(5) 3_665 no
C23 F24 3.285(4) 3_665 no
C23 C24 3.418(5) 3_665 no
C24 C115 3.594(6) . no
C24 C23 3.418(5) 3_665 no
C24 C111 3.453(5) . no
C24 F23 3.130(4) 3_665 no
C24 C110 3.554(5) . no
C25 C110 3.346(5) . no
C26 F28 2.854(4) . no
C26 F211 3.303(4) 4_554 no
C26 C28 3.407(5) . no
C27 F214 2.811(4) . no
C27 F26 3.014(4) . no
C27 F224 3.010(4) . no
C28 F224 3.052(4) . no
C28 F223 3.325(4) 3_666 no
C28 F26 3.083(4) . no
C28 C26 3.407(5) . no
C29 F223 3.045(4) 3_666 no
C110 F28 3.332(4) . no
C110 C15 3.005(5) . no
C110 C11 3.088(5) . no
C110 C24 3.554(5) . no
C110 C117 3.464(6) . no
C110 C114 2.404(5) . no
C110 C16 2.568(5) . no
C110 C25 3.346(5) . no
C11 H110 2.90(3) . no
C111 C24 3.453(5) . no
C11 H12 2.17(4) . no
C11 H17' 2.79(4) . no
C12 H11 2.14(4) . no
C12 H117' 3.05(5) . no
C12 H117" 2.72(4) . no
C112 C118 3.515(6) . no
C112 C117 3.475(6) . no
C112 F220 3.263(4) 2_655 no
C12 H13 2.05(4) . no
C112 F217 3.369(4) 3_665 no
C13 H118 2.62(4) . no
C13 H12 2.18(5) . no
C113 C118 3.089(7) . no
C13 H118' 3.10(5) . no
C13 H14 2.08(3) . no
C14 H18' 2.72(3) . no
C14 H118' 2.97(4) . no
C14 H13 2.06(4) . no
C115 C23 3.415(5) . no
C15 H11 2.12(3) . no
C15 H14 2.09(4) . no
C15 H110 3.08(4) . no
C115 C117 3.319(6) . no
C115 C24 3.594(6) . no
C115 C215 3.389(5) 2_655 no
C115 C216 3.568(6) 2_655 no
C116 F210 3.223(6) 2_555 no
C116 Ti1 3.900(5) . no
C116 C118 3.347(8) . no
C116 F221 3.366(6) 2_655 no
C117 C12 2.896(6) . no
C117 C110 3.464(6) . no
C117 C112 3.475(6) . no
C117 C111 3.109(6) . no
C117 C118 3.152(7) . no
C17 H110 2.62(3) . no
C117 C11 3.269(7) . no
C17 H11 2.88(4) . no
C117 C13 3.513(7) . no
C117 C115 3.319(6) . no
C118 C116 3.347(8) . no
C118 C114 3.356(7) . no
C18 H114 2.62(4) . no
C18 H14 2.88(4) . no
C118 C112 3.515(6) . no
C118 C113 3.089(7) . no
C118 C117 3.152(7) . no
C118 C14 3.153(7) . no
C118 C13 2.942(7) . no
C19 H110 2.01(3) . no
C23 H115 2.86(4) . no
C110 H17' 2.88(4) . no
C110 H11 3.04(3) . no
C111 H117' 3.09(5) . no
C211 C215 3.392(5) 4_555 no
C111 H117 2.98(4) . no
C211 C216 3.286(5) 4_555 no
C112 H117 3.08(5) . no
C212 C216 3.459(5) 4_555 no
C212 F216 3.192(4) 4_555 no
C212 F214 2.719(4) . no
C112 H118" 3.10(5) . no
C212 C214 3.320(5) . no
C113 H118" 2.85(4) . no
C213 F220 2.864(4) . no
C113 H18 2.89(3) 3_565 no
C113 H118' 3.04(5) . no
C213 F212 2.975(4) . no
C213 F26 3.024(4) . no
C214 C212 3.320(5) . no
C214 F26 3.051(4) . no
C214 F212 3.032(4) . no
C114 H18 2.91(3) 3_565 no
C114 H18 3.09(4) . no
C114 H18' 2.69(4) . no
C115 H117 3.08(5) . no
C115 H117' 3.00(5) . no
C215 C211 3.392(5) 4_554 no
C215 C115 3.389(5) 2_645 no
C215 F211 3.289(4) 4_554 no
C116 H18 2.96(4) 3_565 no
C216 C212 3.459(5) 4_554 no
C116 H118' 3.08(5) . no
C216 C211 3.286(5) 4_554 no
C216 C115 3.568(6) 2_645 no
C216 F211 3.229(4) 4_554 no
C116 H118" 2.92(5) . no
C117 H118 3.07(5) . no
C117 H12 2.91(5) . no
C217 F211 3.307(4) 4_554 no
C117 H115" 2.79(4) . no
C118 H13 2.90(4) . no
C118 H117" 2.98(5) . no
C218 C220 3.417(5) . no
C118 H116 3.02(5) . no
C218 F220 2.791(4) . no
C219 F216 3.326(4) 4_555 no
C219 F218 3.022(4) . no
C219 F212 3.102(4) . no
C219 F22 2.809(4) . no
C220 C218 3.417(5) . no
C220 F218 3.086(4) . no
C220 F212 3.185(4) . no
C221 F216 3.335(4) 4_555 no
C223 F216 2.926(4) 4_555 no
C224 F216 3.018(4) 4_555 no
C224 C22 3.419(5) . no
C224 F22 2.822(4) . no
C228 C12 3.577(5) 1_655 no
C228 F216 3.094(4) 4_555 no
C228 C11 3.447(5) 1_655 no
C215 H115" 2.94(4) 2_645 no
C216 H115" 2.92(3) 2_645 no
C217 H115" 3.08(3) 2_645 no
H115' H110 2.37(5) . no
H115" C117 2.79(4) . no
H115" H117' 2.51(6) . no
H115" H117 2.41(6) . no
H115" F220 2.77(4) 2_655 no
H115" C215 2.94(3) 2_655 no
H115" C216 2.92(3) 2_655 no
H115" C217 3.08(3) 2_655 no
H116' H114 2.36(5) . no
H116' F210 2.63(4) 2_555 no
H116" F217 2.87(5) 3_665 no
H116" H18 2.50(5) 3_565 no
H117' C111 3.09(5) . no
H117' C115 3.00(5) . no
H117' H115" 2.51(6) . no
H117" H12 2.57(6) . no
H118' C113 3.04(5) . no
H118' C116 3.08(5) . no
H118" C112 3.10(5) . no
H118" C113 2.85(4) . no
H118" C116 2.92(5) . no
H118" H116 2.36(7) . no
H11 F29 2.82(4) . no
H11 C17 2.88(4) . no
H11 H17' 2.30(5) . no
H11 H110 2.57(5) . no
H11 F222 2.74(3) 3_666 no
H12 H117" 2.57(6) . no
H12 F29 2.43(5) 3_566 no
H12 F222 2.83(5) 3_666 no
H13 H118 2.37(6) . no
H13 F214 2.78(4) 2_555 no
H13 F215 2.64(4) 2_555 no
H13 F210 2.69(4) 3_566 no
H14 F22 2.60(4) 1_455 no
H14 C18 2.88(4) . no
H14 H18' 2.29(5) . no
H17 H18" 2.32(6) . no
H17' F28 2.55(4) . no
H17' F29 2.79(3) . no
H17' C11 2.79(4) . no
H17' C110 2.88(4) . no
H17' H11 2.30(5) . no
H17' H110 2.22(5) . no
H17" F25 2.81(5) . no
H17" F26 2.82(5) . no
H17" H18 2.54(6) . no
H18 C114 3.09(4) . no
H18 H17" 2.54(6) . no
H18 C113 2.89(3) 3_565 no
H18 C114 2.91(3) 3_565 no
H18 C116 2.96(4) 3_565 no
H18 H116" 2.50(5) 3_565 no
H18' C14 2.72(3) . no
H18' C114 2.69(4) . no
H18' H14 2.29(5) . no
H18' H114 2.13(5) . no
H18' F24 2.70(3) 3_565 no
H18" F218 2.33(5) 1_455 no
H18" H17 2.32(6) . no
H110 F28 2.40(3) . no
H110 C17 2.62(3) . no
H110 H115' 2.37(5) . no
H110 H11 2.57(5) . no
H110 H17' 2.22(5) . no
H112 Ti1 3.49(4) . no
H112 H115 2.59(6) . no
H112 H116 2.57(6) . no
H112 F220 2.57(4) 2_655 no
H112 F217 2.72(3) 3_665 no
H114 C18 2.62(4) . no
H114 H116' 2.36(5) . no
H114 H18' 2.13(5) . no
H114 F25 2.56(3) 3_565 no
H115 F23 2.72(5) . no
H115 C23 2.86(4) . no
H115 H112 2.59(6) . no
H115 F212 2.66(4) 2_655 no
H116 C118 3.02(5) . no
H116 H118" 2.36(7) . no
H116 H112 2.57(6) . no
H116 F221 2.38(4) 2_655 no
H117 C111 2.98(4) . no
H117 C112 3.08(5) . no
H117 C115 3.08(5) . no
H117 H115" 2.41(6) . no
H117 F220 2.68(5) 2_655 no
H118 H13 2.37(6) . no

loop_
_geom_hbond_atom_site_label_D
_geom_hbond_atom_site_label_H
_geom_hbond_atom_site_label_A
_geom_hbond_distance_DH
_geom_hbond_distance_HA
_geom_hbond_distance_DA
_geom_hbond_angle_DHA
_geom_hbond_site_symmetry_A
_geom_hbond_publ_flag
C12 H12 F29 1.04(5) 2.43(5) 3.221(5) 133(3) 3_566 yes
C17 H17' F28 0.99(3) 2.55(4) 3.409(5) 145(3) . yes
C18 H18" F218 0.95(4) 2.33(5) 3.164(6) 145(4) 1_455 yes
C110 H110 F28 0.96(3) 2.40(3) 3.332(4) 163(3) . yes
C116 H116 F221 1.05(4) 2.38(4) 3.366(6) 156(4) 2_655 yes

loop_
_geom_torsion_atom_site_label_1
_geom_torsion_atom_site_label_2
_geom_torsion_atom_site_label_3
_geom_torsion_atom_site_label_4
_geom_torsion
_geom_torsion_publ_flag
C19 Ti1 C11 C15 -48.5(2) no
C110 Ti1 C11 C12 161.8(2) no
C110 Ti1 C11 C15 -82.0(2) no
C117 Ti1 C11 C12 66.4(2) no
C117 Ti1 C11 C15 -177.4(2) no
C118 Ti1 C11 C12 -36.5(4) no
C118 Ti1 C11 C15 79.7(3) no
C11 Ti1 C12 C13 -115.9(3) no
C13 Ti1 C12 C11 115.9(3) no
C14 Ti1 C12 C11 78.8(2) no
C14 Ti1 C12 C13 -37.1(2) no
C15 Ti1 C12 C11 37.2(2) no
C15 Ti1 C12 C13 -78.7(3) no
C19 Ti1 C12 C11 16.2(2) no
C19 Ti1 C12 C13 -99.7(2) no
C110 Ti1 C12 C11 -19.2(2) no
C110 Ti1 C12 C13 -135.1(2) no
C117 Ti1 C12 C11 -111.7(3) no
C117 Ti1 C12 C13 132.4(3) no
C118 Ti1 C12 C11 155.7(2) no
C118 Ti1 C12 C13 39.8(3) no
C11 Ti1 C13 C12 37.6(2) no
C11 Ti1 C13 C14 -79.1(2) no
C12 Ti1 C13 C14 -116.7(3) no
C14 Ti1 C13 C12 116.7(3) no
C15 Ti1 C13 C12 79.2(2) no
C15 Ti1 C13 C14 -37.5(2) no
C19 Ti1 C13 C12 94.9(3) no
C19 Ti1 C13 C14 -21.7(3) no
C110 Ti1 C13 C12 62.6(3) no
C110 Ti1 C13 C14 -54.1(3) no
C117 Ti1 C13 C12 -48.2(3) no
C117 Ti1 C13 C14 -164.9(3) no
C118 Ti1 C13 C12 -142.2(3) no
C118 Ti1 C13 C14 101.1(3) no
C11 Ti1 C14 C13 77.9(3) no
C11 Ti1 C14 C15 -37.9(2) no
C12 Ti1 C14 C13 36.4(2) no
C12 Ti1 C14 C15 -79.4(2) no
C13 Ti1 C14 C15 -115.8(4) no
C15 Ti1 C14 C13 115.8(4) no
C19 Ti1 C14 C13 159.9(3) no
C19 Ti1 C14 C15 44.0(2) no
C110 Ti1 C14 C13 141.0(2) no
C110 Ti1 C14 C15 25.2(3) no
C117 Ti1 C14 C13 21.5(4) no
C117 Ti1 C14 C15 -94.4(3) no
C118 Ti1 C14 C13 -76.3(3) no
C118 Ti1 C14 C15 167.9(3) no
C11 Ti1 C15 C14 114.8(3) no
C11 Ti1 C15 C16 -121.7(3) no
C12 Ti1 C15 C11 -37.1(2) no
C12 Ti1 C15 C14 77.7(3) no
C12 Ti1 C15 C16 -158.8(3) no
C13 Ti1 C15 C11 -77.6(2) no
C13 Ti1 C15 C14 37.2(3) no
C13 Ti1 C15 C16 160.8(3) no
C14 Ti1 C15 C11 -114.8(3) no
C14 Ti1 C15 C16 123.5(3) no
C19 Ti1 C15 C11 119.7(2) no
C19 Ti1 C15 C14 -125.6(3) no
C19 Ti1 C15 C16 -2.05(19) no
C110 Ti1 C15 C11 89.9(2) no
C110 Ti1 C15 C14 -155.4(3) no
C110 Ti1 C15 C16 -31.8(2) no
C117 Ti1 C15 C11 3.3(3) no
C117 Ti1 C15 C14 118.0(3) no
C117 Ti1 C15 C16 -118.4(3) no
C118 Ti1 C15 C11 -129.3(3) no
C118 Ti1 C15 C14 -14.6(3) no
C118 Ti1 C15 C16 109.0(3) no
C11 Ti1 C19 C16 32.5(2) no
C11 Ti1 C19 C110 -86.8(2) no
C11 Ti1 C19 C114 150.9(2) no
C12 Ti1 C19 C16 23.2(2) no
C12 Ti1 C19 C110 -96.2(2) no
C12 Ti1 C19 C114 141.6(2) no
C13 Ti1 C19 C16 -13.8(3) no
C13 Ti1 C19 C110 -133.1(2) no
C13 Ti1 C19 C114 104.6(2) no
C14 Ti1 C19 C16 -26.1(2) no
C14 Ti1 C19 C110 -145.4(2) no
C14 Ti1 C19 C114 92.3(2) no
C15 Ti1 C19 C16 2.03(19) no
C15 Ti1 C19 C110 -117.3(2) no
C15 Ti1 C19 C114 120.4(2) no
C110 Ti1 C19 C16 119.3(3) no
C110 Ti1 C19 C114 -122.3(3) no
C117 Ti1 C19 C16 117.6(3) no
C117 Ti1 C19 C110 -1.7(3) no
C117 Ti1 C19 C114 -124.0(3) no
C118 Ti1 C19 C16 -109.5(3) no
C118 Ti1 C19 C110 131.2(2) no
C118 Ti1 C19 C114 8.9(3) no
C11 Ti1 C110 C19 86.3(2) no
C11 Ti1 C110 C111 -146.6(2) no
C12 Ti1 C110 C19 97.3(2) no
C12 Ti1 C110 C111 -135.5(2) no
C13 Ti1 C110 C19 65.0(3) no
C13 Ti1 C110 C111 -167.8(2) no
C14 Ti1 C110 C19 36.1(2) no
C14 Ti1 C110 C111 163.2(2) no
C15 Ti1 C110 C19 50.6(2) no
C15 Ti1 C110 C111 177.7(2) no
C19 Ti1 C110 C111 127.1(3) no
C117 Ti1 C110 C19 178.7(2) no
C117 Ti1 C110 C111 -54.2(2) no
C118 Ti1 C110 C19 -75.3(3) no
C118 Ti1 C110 C111 51.8(3) no
C14 Ti1 C11 C15 38.0(2) no
C15 Ti1 C11 C12 -116.2(3) no
C19 Ti1 C11 C12 -164.7(2) no
C13 Ti1 C11 C15 79.4(2) no
C12 Ti1 C11 C15 116.2(3) no
C13 Ti1 C11 C12 -36.8(2) no
C14 Ti1 C11 C12 -78.2(2) no
B2 C21 C22 C23 173.7(3) no
B2 C21 C22 F22 -6.0(5) no
B2 C21 C26 C25 -173.8(3) no
C22 C21 C26 F26 178.5(3) no
C26 C21 C22 C23 1.2(5) no
C22 C21 B2 C219 15.1(5) no
C22 C21 B2 C27 131.5(4) no
C22 C21 B2 C213 -107.5(4) no
C26 C21 C22 F22 -178.5(3) no
C26 C21 B2 C219 -172.8(3) no
C26 C21 B2 C213 64.7(4) no
C22 C21 C26 C25 -0.6(5) no
B2 C21 C26 F26 5.4(5) no
C26 C21 B2 C27 -56.4(4) no
C21 C22 C23 C24 -0.5(5) no
F22 C22 C23 F23 -1.9(5) no
C21 C22 C23 F23 178.4(3) no
F22 C22 C23 C24 179.2(3) no
F23 C23 C24 C25 -179.9(3) no
C22 C23 C24 F24 179.2(3) no
F23 C23 C24 F24 0.3(5) no
C22 C23 C24 C25 -1.0(5) no
C23 C24 C25 F25 -178.8(3) no
C23 C24 C25 C26 1.5(5) no
F24 C24 C25 C26 -178.7(3) no
F24 C24 C25 F25 1.0(5) no
C24 C25 C26 C21 -0.7(5) no
F25 C25 C26 F26 0.4(5) no
C24 C25 C26 F26 -179.9(3) no
F25 C25 C26 C21 179.6(3) no
B2 C27 C28 C29 -179.8(3) no
C28 C27 B2 C21 -15.9(5) no
B2 C27 C28 F28 0.4(5) no
B2 C27 C212 C211 -179.5(3) no
C28 C27 B2 C213 -130.0(4) no
C212 C27 B2 C21 168.0(3) no
C212 C27 B2 C213 53.9(4) no
C28 C27 B2 C219 106.6(4) no
C212 C27 C28 C29 -3.4(5) no
C212 C27 C28 F28 176.8(3) no
B2 C27 C212 F212 -0.9(5) no
C28 C27 C212 C211 3.8(5) no
C212 C27 B2 C219 -69.5(4) no
C28 C27 C212 F212 -177.6(3) no
F28 C28 C29 F29 2.1(5) no
C27 C28 C29 F29 -177.8(3) no
F28 C28 C29 C210 -178.1(3) no
C27 C28 C29 C210 2.0(5) no
C28 C29 C210 F210 179.4(3) no
F29 C29 C210 F210 -0.8(5) no
F29 C29 C210 C211 179.1(3) no
C28 C29 C210 C211 -0.7(5) no
F210 C210 C211 C212 -179.0(3) no
C29 C210 C211 F211 -178.6(3) no
F210 C210 C211 F211 1.3(5) no
C29 C210 C211 C212 1.1(5) no
C15 C11 C12 C13 -0.7(4) no
F211 C211 C212 F212 -1.8(5) no
C15 C11 C12 Ti1 -64.5(3) no
C210 C211 C212 C27 -2.8(5) no
Ti1 C11 C15 C16 96.4(3) no
C12 C11 C15 Ti1 65.2(3) no
Ti1 C11 C15 C14 -64.7(3) no
Ti1 C11 C12 C13 63.8(3) no
C210 C211 C212 F212 178.5(3) no
C12 C11 C15 C16 161.6(3) no
C12 C11 C15 C14 0.5(4) no
F211 C211 C212 C27 176.8(3) no
Ti1 C12 C13 C14 64.1(3) no
C11 C12 C13 Ti1 -63.5(3) no
C11 C12 C13 C14 0.6(5) no
C214 C213 C218 C217 -2.0(5) no
B2 C213 C214 F214 -4.8(5) no
B2 C213 C214 C215 175.5(3) no
C214 C213 C218 F218 176.6(3) no
Ti1 C13 C14 C15 64.8(3) no
B2 C213 C218 F218 3.5(5) no
B2 C213 C218 C217 -175.1(3) no
C218 C213 C214 C215 3.1(5) no
C218 C213 C214 F214 -177.3(3) no
C12 C13 C14 C15 -0.3(5) no
C214 C213 B2 C27 15.6(5) no
C214 C213 B2 C219 132.1(3) no
C218 C213 B2 C21 65.6(4) no
C218 C213 B2 C27 -172.4(3) no
C218 C213 B2 C219 -55.9(4) no
C214 C213 B2 C21 -106.4(4) no
C12 C13 C14 Ti1 -65.1(3) no
F214 C214 C215 F215 -1.4(5) no
C13 C14 C15 C16 -160.8(4) no
Ti1 C14 C15 C16 -95.8(3) no
C13 C14 C15 C11 -0.1(4) no
C13 C14 C15 Ti1 -65.0(3) no
C213 C214 C215 C216 -1.7(5) no
Ti1 C14 C15 C11 64.9(3) no
F214 C214 C215 C216 178.6(3) no
C213 C214 C215 F215 178.3(3) no
Ti1 C15 C16 C19 2.8(3) no
F215 C215 C216 C217 179.0(3) no
C11 C15 C16 C17 43.0(5) no
Ti1 C15 C16 C18 -114.7(3) no
Ti1 C15 C16 C17 121.8(3) no
C214 C215 C216 F216 179.0(3) no
C214 C215 C216 C217 -1.0(5) no
C14 C15 C16 C19 81.4(4) no
C14 C15 C16 C17 -159.5(4) no
C14 C15 C16 C18 -36.1(5) no
C11 C15 C16 C18 166.4(4) no
C11 C15 C16 C19 -76.1(4) no
F215 C215 C216 F216 -1.1(5) no
F216 C216 C217 F217 1.6(5) no
C15 C16 C19 Ti1 -2.6(2) no
F216 C216 C217 C218 -178.0(3) no
C17 C16 C19 C114 157.7(3) no
C18 C16 C19 Ti1 114.0(3) no
C18 C16 C19 C110 -166.2(4) no
C18 C16 C19 C114 32.3(5) no
C15 C16 C19 C110 77.2(4) no
C215 C216 C217 F217 -178.5(3) no
C215 C216 C217 C218 1.9(5) no
C17 C16 C19 C110 -40.8(5) no
C15 C16 C19 C114 -84.3(4) no
C17 C16 C19 Ti1 -120.6(3) no
F217 C217 C218 C213 -179.9(3) no
F217 C217 C218 F218 1.4(5) no
C216 C217 C218 F218 -179.0(3) no
C216 C217 C218 C213 -0.4(5) no
C110 C19 C114 C113 1.9(5) no
C220 C219 C224 F224 -178.7(3) no
C220 C219 C224 C223 0.3(5) no
Ti1 C19 C114 C113 69.0(3) no
C16 C19 C114 C113 164.1(3) no
C16 C19 C110 Ti1 -94.1(3) no
C114 C19 C110 Ti1 67.9(3) no
Ti1 C19 C110 C111 -69.4(3) no
C16 C19 C110 C111 -163.5(3) no
C114 C19 C110 C111 -1.5(5) no
C224 C219 B2 C21 59.8(4) no
C224 C219 B2 C27 -63.4(4) no
C224 C219 B2 C213 174.3(3) no
C224 C219 C220 F220 178.4(3) no
C224 C219 C220 C221 -0.6(5) no
B2 C219 C220 F220 6.4(5) no
B2 C219 C220 C221 -172.6(3) no
C220 C219 B2 C213 -14.2(5) no
B2 C219 C224 C223 173.0(3) no
C220 C219 B2 C21 -128.7(4) no
B2 C219 C224 F224 -6.0(5) no
C220 C219 B2 C27 108.1(4) no
C219 C220 C221 C228 0.7(5) no
F220 C220 C221 F221 0.2(5) no
C219 C220 C221 F221 179.2(3) no
F220 C220 C221 C228 -178.3(3) no
C220 C221 C228 F222 177.2(3) no
F221 C221 C228 C223 -178.9(3) no
F221 C221 C228 F222 -1.3(5) no
C220 C221 C228 C223 -0.4(5) no
C224 C223 C228 C221 0.1(5) no
F223 C223 C228 C221 177.7(3) no
C224 C223 C228 F222 -177.5(3) no
F223 C223 C228 F222 0.1(5) no
F223 C223 C224 C219 -177.7(3) no
C228 C223 C224 C219 -0.1(5) no
F223 C223 C224 F224 1.4(5) no
C228 C223 C224 F224 179.0(3) no
H110 C110 C111 C115 3(2) no
H110 C110 C111 C112 -177(2) no
C110 C111 C112 H112 -178(2) no
C115 C111 C112 H112 2(2) no
C110 C111 C115 H115' 0(2) no
C112 C111 C115 H115" 61(2) no
C112 C111 C115 H115 -53(2) no
C110 C111 C115 H115" -119(2) no
C110 C111 C115 H115 127(2) no
C112 C111 C115 H115' 180(2) no
H112 C112 C113 C114 178(3) no
H112 C112 C113 C116 -1(3) no
C112 C113 C114 H114 174(2) no
C112 C113 C116 H116 -46(3) no
C114 C113 C116 H116' 13(3) no
C114 C113 C116 H116" -105(3) no
C114 C113 C116 H116 135(3) no
C116 C113 C114 H114 -7(2) no
C112 C113 C116 H116' -168(3) no
C112 C113 C116 H116" 74(3) no
